data_4345305
loop_
_publ_author_name
'Petrus, Rafa\/l'
'Utko, J\'ozef'
'Lis, Tadeusz'
'Sobota, Piotr'

_publ_section_title
;
 Impact of Group 13 Metals on Cp2TiCl2 Reduction and Structural
 Characterization of Resulting Compounds
;
_journal_name_full 'Inorganic Chemistry'
_journal_paper_doi 10.1021/acs.inorgchem.6b02824
_journal_year 2017
_chemical_formula_moiety 'C21 H29 Cl O4 Ti2'
_chemical_formula_sum 'C21 H29 Cl O4 Ti2'
_chemical_formula_weight 476.63
_space_group_crystal_system orthorhombic
_space_group_IT_number 33
_space_group_name_Hall 'P 2c -2n'
_space_group_name_H-M_alt 'P n a 21'
_symmetry_space_group_name_Hall 'P 2c -2n'
_symmetry_space_group_name_H-M 'P n a 21'
_atom_sites_solution_hydrogens geom
_audit_creation_method SHELXL-2014/7
_cell_angle_alpha 90
_cell_angle_beta 90
_cell_angle_gamma 90
_cell_formula_units_Z 4
_cell_length_a 19.520(7)
_cell_length_b 14.470(5)
_cell_length_c 7.4736(18)
_cell_measurement_reflns_used 1192
_cell_measurement_temperature 80(2)
_cell_measurement_theta_max 28.7133
_cell_measurement_theta_min 2.8097
_cell_volume 2111.0(12)
_computing_cell_refinement 'CrysAlis PRO (Agilent, 2011)'
_computing_data_collection 'CrysAlis PRO (Agilent, 2011)'
_computing_data_reduction 'CrysAlis PRO (Agilent, 2011)'
_computing_molecular_graphics 'DIAMOND  (Brandenburg, 2007)'
_computing_publication_material 'SHELXL-2014/7 (Sheldrick, 2014)'
_computing_structure_refinement 'SHELXL-2014/7 (Sheldrick, 2014)'
_computing_structure_solution 'SHELXS-2014/7 (Sheldrick, 2014)'
_diffrn_ambient_temperature 80(2)
_diffrn_measured_fraction_theta_full 0.998
_diffrn_measured_fraction_theta_max 0.889
_diffrn_measurement_device_type 'Xcalibur, Ruby'
_diffrn_measurement_method \w
_diffrn_radiation_type MoK\a
_diffrn_radiation_wavelength 0.71073
_diffrn_reflns_av_R_equivalents 0.0690
_diffrn_reflns_av_unetI/netI 0.1167
_diffrn_reflns_Laue_measured_fraction_full 0.998
_diffrn_reflns_Laue_measured_fraction_max 0.889
_diffrn_reflns_limit_h_max 26
_diffrn_reflns_limit_h_min -18
_diffrn_reflns_limit_k_max 18
_diffrn_reflns_limit_k_min -10
_diffrn_reflns_limit_l_max 6
_diffrn_reflns_limit_l_min -9
_diffrn_reflns_number 6576
_diffrn_reflns_point_group_measured_fraction_full 0.742
_diffrn_reflns_point_group_measured_fraction_max 0.633
_diffrn_reflns_theta_full 26.000
_diffrn_reflns_theta_max 28.776
_diffrn_reflns_theta_min 2.815
_diffrn_source 'Enhance (Mo) X-ray Source'
_exptl_absorpt_coefficient_mu 0.907
_exptl_absorpt_correction_T_max 0.985
_exptl_absorpt_correction_T_min 0.955
_exptl_absorpt_correction_type analytical
_exptl_absorpt_process_details
;
CrysAlisPro, Agilent Technologies,
Version 1.171.36.28 (release 01-02-2013 CrysAlis171 .NET)
(compiled Feb  1 2013,16:14:44)
Analytical numeric absorption correction using a multifaceted crystal
model based on expressions derived by R.C. Clark & J.S. Reid.
(Clark, R. C. & Reid, J. S. (1995). Acta Cryst. A51, 887-897)
;
_exptl_crystal_colour green
_exptl_crystal_density_diffrn 1.500
_exptl_crystal_description needle
_exptl_crystal_F_000 992
_exptl_crystal_size_max 0.280
_exptl_crystal_size_mid 0.140
_exptl_crystal_size_min 0.040
_refine_diff_density_max 0.482
_refine_diff_density_min -0.667
_refine_diff_density_rms 0.118
_refine_ls_abs_structure_details
;
 Flack x determined using 579 quotients [(I+)-(I-)]/[(I+)+(I-)]
 (Parsons, Flack and Wagner, Acta Cryst. B69 (2013) 249-259).
;
_refine_ls_abs_structure_Flack 0.00(5)
_refine_ls_extinction_method none
_refine_ls_goodness_of_fit_ref 1.007
_refine_ls_hydrogen_treatment constr
_refine_ls_matrix_type full
_refine_ls_number_parameters 243
_refine_ls_number_reflns 3478
_refine_ls_number_restraints 1
_refine_ls_restrained_S_all 1.007
_refine_ls_R_factor_all 0.0888
_refine_ls_R_factor_gt 0.0568
_refine_ls_shift/su_max 0.000
_refine_ls_shift/su_mean 0.000
_refine_ls_structure_factor_coef Fsqd
_refine_ls_weighting_details 'w=1/[\s^2^(Fo^2^)+(0.0298P)^2^] where P=(Fo^2^+2Fc^2^)/3'
_refine_ls_weighting_scheme calc
_refine_ls_wR_factor_gt 0.0912
_refine_ls_wR_factor_ref 0.1028
_reflns_Friedel_coverage 0.327
_reflns_Friedel_fraction_full 0.440
_reflns_Friedel_fraction_max 0.337
_reflns_number_gt 2637
_reflns_number_total 3478
_reflns_threshold_expression 'I > 2\s(I)'
_cod_data_source_file ic6b02824_si_001.cif
_cod_data_source_block 7
_cod_database_code 4345305
_shelx_shelxl_version_number 2014/7
_shelx_space_group_comment
;
The symmetry employed for this shelxl refinement is uniquely defined
by the following loop, which should always be used as a source of
symmetry information in preference to the above space-group names.
They are only intended as comments.
;
_shelx_estimated_absorpt_t_min 0.785
_shelx_estimated_absorpt_t_max 0.965

loop_
_space_group_symop_operation_xyz
'x, y, z'
'-x, -y, z+1/2'
'x+1/2, -y+1/2, z'
'-x+1/2, y+1/2, z+1/2'

loop_
_atom_site_label
_atom_site_type_symbol
_atom_site_fract_x
_atom_site_fract_y
_atom_site_fract_z
_atom_site_U_iso_or_equiv
_atom_site_adp_type
_atom_site_occupancy
_atom_site_site_symmetry_order
_atom_site_calc_flag
_atom_site_refinement_flags_posn
_atom_site_refinement_flags_adp
Ti1 Ti 0.64411(6) 0.60697(8) 0.50500(15) 0.0113(3) Uani 1 1 d . .
Ti2 Ti 0.60231(6) 0.82620(8) 0.54016(15) 0.0119(3) Uani 1 1 d . .
Cl1 Cl 0.53999(9) 0.86255(13) 0.2697(2) 0.0169(4) Uani 1 1 d . .
O1A O 0.6621(2) 0.7389(3) 0.3952(6) 0.0115(7) Uani 1 1 d . .
C1A C 0.6896(3) 0.7648(5) 0.2275(8) 0.0130(16) Uani 1 1 d . .
H1A1 H 0.6899 0.8331 0.2196 0.016 Uiso 1 1 calc R U
H1A2 H 0.6591 0.7414 0.1320 0.016 Uiso 1 1 calc R U
C2A C 0.7614(3) 0.7297(5) 0.1932(8) 0.0136(16) Uani 1 1 d . .
H2A1 H 0.7627 0.6618 0.2088 0.016 Uiso 1 1 calc R U
H2A2 H 0.7750 0.7441 0.0687 0.016 Uiso 1 1 calc R U
O2A O 0.8079(2) 0.7725(3) 0.3151(6) 0.0183(12) Uani 1 1 d . .
C3A C 0.8768(3) 0.7455(5) 0.2781(11) 0.025(2) Uani 1 1 d . .
H3A1 H 0.9078 0.7752 0.3638 0.038 Uiso 1 1 calc R U
H3A2 H 0.8891 0.7645 0.1563 0.038 Uiso 1 1 calc R U
H3A3 H 0.8810 0.6782 0.2886 0.038 Uiso 1 1 calc R U
O1B O 0.5880(2) 0.7026(3) 0.6499(5) 0.0115(7) Uani 1 1 d . .
C1B C 0.5462(3) 0.6959(5) 0.8058(9) 0.0184(18) Uani 1 1 d . .
H1B1 H 0.5704 0.7227 0.9101 0.022 Uiso 1 1 calc R U
H1B2 H 0.5359 0.6303 0.8322 0.022 Uiso 1 1 calc R U
C2B C 0.4806(3) 0.7484(5) 0.7699(10) 0.0185(17) Uani 1 1 d . .
H2B1 H 0.4476 0.7089 0.7047 0.022 Uiso 1 1 calc R U
H2B2 H 0.4594 0.7683 0.8838 0.022 Uiso 1 1 calc R U
O2B O 0.4988(2) 0.8276(3) 0.6633(6) 0.0165(11) Uani 1 1 d . .
C3B C 0.4449(4) 0.8953(5) 0.6531(10) 0.0237(19) Uani 1 1 d . .
H3B1 H 0.4561 0.9410 0.5608 0.035 Uiso 1 1 calc R U
H3B2 H 0.4402 0.9264 0.7690 0.035 Uiso 1 1 calc R U
H3B3 H 0.4017 0.8647 0.6226 0.035 Uiso 1 1 calc R U
C11 C 0.5309(4) 0.5498(6) 0.4379(9) 0.0200(19) Uani 1 1 d . .
H11 H 0.4934 0.5626 0.5149 0.024 Uiso 1 1 calc R U
C21 C 0.5526(3) 0.6037(5) 0.2952(10) 0.0177(17) Uani 1 1 d . .
H21 H 0.5327 0.6606 0.2589 0.021 Uiso 1 1 calc R U
C31 C 0.6083(4) 0.5607(5) 0.2140(9) 0.0189(18) Uani 1 1 d . .
H31 H 0.6327 0.5830 0.1129 0.023 Uiso 1 1 calc R U
C41 C 0.6220(4) 0.4787(5) 0.3076(9) 0.0160(17) Uani 1 1 d . .
H41 H 0.6569 0.4350 0.2811 0.019 Uiso 1 1 calc R U
C51 C 0.5743(4) 0.4733(6) 0.4478(9) 0.0194(19) Uani 1 1 d . .
H51 H 0.5719 0.4256 0.5349 0.023 Uiso 1 1 calc R U
C12 C 0.7080(3) 0.6176(5) 0.7814(9) 0.0143(16) Uani 1 1 d . .
H12 H 0.6942 0.6590 0.8734 0.017 Uiso 1 1 calc R U
C22 C 0.7531(3) 0.6381(5) 0.6443(8) 0.0124(16) Uani 1 1 d . .
H22 H 0.7753 0.6957 0.6263 0.015 Uiso 1 1 calc R U
C32 C 0.7607(3) 0.5587(5) 0.5354(10) 0.0158(15) Uani 1 1 d . .
H32 H 0.7883 0.5534 0.4312 0.019 Uiso 1 1 calc R U
C42 C 0.7193(3) 0.4888(5) 0.6118(8) 0.0155(17) Uani 1 1 d . .
H42 H 0.7150 0.4274 0.5682 0.019 Uiso 1 1 calc R U
C52 C 0.6856(3) 0.5249(5) 0.7625(9) 0.0156(16) Uani 1 1 d . .
H52 H 0.6540 0.4933 0.8372 0.019 Uiso 1 1 calc R U
C13 C 0.6870(3) 0.8706(5) 0.7520(10) 0.0162(12) Uani 1 1 d . .
H13 H 0.7086 0.8250 0.8238 0.019 Uiso 1 1 calc R U
C23 C 0.7103(4) 0.9030(5) 0.5852(9) 0.0162(12) Uani 1 1 d . .
H23 H 0.7505 0.8831 0.5247 0.019 Uiso 1 1 calc R U
C33 C 0.6634(3) 0.9708(4) 0.5233(10) 0.0177(16) Uani 1 1 d . .
H33 H 0.6668 1.0045 0.4146 0.021 Uiso 1 1 calc R U
C43 C 0.6108(4) 0.9791(5) 0.6515(9) 0.0178(17) Uani 1 1 d . .
H43 H 0.5721 1.0189 0.6441 0.021 Uiso 1 1 calc R U
C53 C 0.6260(3) 0.9175(5) 0.7932(10) 0.0199(18) Uani 1 1 d . .
H53 H 0.5995 0.9093 0.8986 0.024 Uiso 1 1 calc R U

loop_
_atom_site_aniso_label
_atom_site_aniso_U_11
_atom_site_aniso_U_22
_atom_site_aniso_U_33
_atom_site_aniso_U_23
_atom_site_aniso_U_13
_atom_site_aniso_U_12
Ti1 0.0154(6) 0.0031(6) 0.0154(6) 0.0001(6) -0.0015(6) 0.0001(5)
Ti2 0.0147(6) 0.0045(6) 0.0166(6) -0.0007(7) -0.0002(6) -0.0009(5)
Cl1 0.0202(9) 0.0097(10) 0.0207(9) 0.0024(9) -0.0033(8) 0.0021(8)
O1A 0.0168(17) 0.0043(19) 0.0134(14) 0.0050(15) 0.0044(13) -0.0008(15)
C1A 0.015(4) 0.009(4) 0.014(3) 0.000(3) 0.007(3) -0.003(3)
C2A 0.017(4) 0.010(4) 0.014(3) 0.001(3) 0.000(3) -0.006(3)
O2A 0.019(3) 0.011(3) 0.024(3) -0.005(2) -0.001(2) 0.001(2)
C3A 0.017(4) 0.017(5) 0.042(5) -0.002(4) -0.002(4) 0.001(4)
O1B 0.0168(17) 0.0043(19) 0.0134(14) 0.0050(15) 0.0044(13) -0.0008(15)
C1B 0.017(4) 0.011(4) 0.027(4) 0.007(4) 0.004(3) 0.005(3)
C2B 0.022(4) 0.010(4) 0.023(4) 0.004(4) 0.011(4) -0.005(3)
O2B 0.016(3) 0.003(3) 0.030(3) 0.006(2) 0.002(2) 0.003(2)
C3B 0.017(4) 0.011(4) 0.043(5) -0.004(4) 0.000(3) 0.011(4)
C11 0.014(4) 0.022(5) 0.024(4) -0.009(4) 0.007(3) -0.013(4)
C21 0.019(4) 0.010(4) 0.025(4) -0.006(4) -0.011(3) 0.002(3)
C31 0.029(4) 0.013(5) 0.015(4) -0.001(3) 0.003(3) -0.011(4)
C41 0.020(4) 0.006(4) 0.022(4) -0.008(4) -0.003(3) -0.001(3)
C51 0.027(4) 0.009(5) 0.023(4) -0.001(3) -0.005(3) -0.010(4)
C12 0.024(4) 0.008(4) 0.011(3) 0.006(4) -0.006(3) 0.004(3)
C22 0.013(3) 0.009(4) 0.014(3) 0.002(3) -0.004(3) -0.004(3)
C32 0.020(3) 0.011(4) 0.016(4) -0.005(4) 0.002(4) 0.006(3)
C42 0.025(4) 0.003(4) 0.018(4) 0.001(3) -0.004(3) 0.002(4)
C52 0.020(4) 0.011(4) 0.015(3) 0.003(4) 0.007(3) -0.007(3)
C13 0.020(3) 0.006(3) 0.022(2) -0.004(3) -0.005(2) -0.002(2)
C23 0.020(3) 0.006(3) 0.022(2) -0.004(3) -0.005(2) -0.002(2)
C33 0.030(4) 0.002(4) 0.021(4) 0.001(4) -0.006(4) -0.001(3)
C43 0.019(4) 0.006(4) 0.028(4) -0.009(4) -0.004(3) -0.002(4)
C53 0.024(4) 0.016(5) 0.020(4) -0.005(4) 0.005(3) -0.003(4)

loop_
_atom_type_symbol
_atom_type_description
_atom_type_scat_dispersion_real
_atom_type_scat_dispersion_imag
_atom_type_scat_source
C C 0.0033 0.0016 'International Tables Vol C Tables 4.2.6.8 and 6.1.1.4'
H H 0.0000 0.0000 'International Tables Vol C Tables 4.2.6.8 and 6.1.1.4'
O O 0.0106 0.0060 'International Tables Vol C Tables 4.2.6.8 and 6.1.1.4'
Cl Cl 0.1484 0.1585 'International Tables Vol C Tables 4.2.6.8 and 6.1.1.4'
Ti Ti 0.2776 0.4457 'International Tables Vol C Tables 4.2.6.8 and 6.1.1.4'

loop_
_geom_angle_atom_site_label_1
_geom_angle_atom_site_label_2
_geom_angle_atom_site_label_3
_geom_angle
O1B Ti1 O1A 71.75(17)
O1B Ti1 C21 87.8(2)
O1A Ti1 C21 83.5(2)
O1B Ti1 C31 120.7(2)
O1A Ti1 C31 87.0(2)
C21 Ti1 C31 34.0(2)
O1B Ti1 C42 128.9(2)
O1A Ti1 C42 132.5(2)
C21 Ti1 C42 131.9(3)
C31 Ti1 C42 106.5(3)
O1B Ti1 C32 130.4(2)
O1A Ti1 C32 98.2(2)
C21 Ti1 C32 140.6(3)
C31 Ti1 C32 106.5(3)
C42 Ti1 C32 34.4(2)
O1B Ti1 C52 95.1(2)
O1A Ti1 C52 134.7(2)
C21 Ti1 C52 140.5(2)
C31 Ti1 C52 133.8(3)
C42 Ti1 C52 34.1(2)
C32 Ti1 C52 57.2(2)
O1B Ti1 C51 109.3(2)
O1A Ti1 C51 138.9(2)
C21 Ti1 C51 56.0(3)
C31 Ti1 C51 56.3(2)
C42 Ti1 C51 80.3(3)
C32 Ti1 C51 108.8(3)
C52 Ti1 C51 86.3(2)
O1B Ti1 C41 137.8(2)
O1A Ti1 C41 119.3(2)
C21 Ti1 C41 56.4(2)
C31 Ti1 C41 34.1(2)
C42 Ti1 C41 76.3(2)
C32 Ti1 C41 90.2(2)
C52 Ti1 C41 99.8(3)
C51 Ti1 C41 33.9(2)
O1B Ti1 C22 96.7(2)
O1A Ti1 C22 81.5(2)
C21 Ti1 C22 162.1(2)
C31 Ti1 C22 134.9(2)
C42 Ti1 C22 56.4(2)
C32 Ti1 C22 34.3(2)
C52 Ti1 C22 56.5(2)
C51 Ti1 C22 136.6(3)
C41 Ti1 C22 124.5(2)
O1B Ti1 C11 81.6(2)
O1A Ti1 C11 112.5(2)
C21 Ti1 C11 33.7(2)
C31 Ti1 C11 56.3(2)
C42 Ti1 C11 112.7(3)
C32 Ti1 C11 142.3(3)
C52 Ti1 C11 107.8(3)
C51 Ti1 C11 33.7(2)
C41 Ti1 C11 56.3(2)
C22 Ti1 C11 164.2(2)
O1B Ti1 C12 77.5(2)
O1A Ti1 C12 100.9(2)
C21 Ti1 C12 162.2(2)
C31 Ti1 C12 161.8(3)
C42 Ti1 C12 56.2(2)
C32 Ti1 C12 56.4(2)
C52 Ti1 C12 34.2(2)
C51 Ti1 C12 119.7(2)
C41 Ti1 C12 131.6(3)
C22 Ti1 C12 33.3(2)
C11 Ti1 C12 132.2(2)
O1B Ti2 O1A 75.00(18)
O1B Ti2 O2B 73.11(18)
O1A Ti2 O2B 138.51(19)
O1B Ti2 C53 101.6(2)
O1A Ti2 C53 131.6(2)
O2B Ti2 C53 80.8(2)
O1B Ti2 C43 134.9(2)
O1A Ti2 C43 136.7(2)
O2B Ti2 C43 84.8(2)
C53 Ti2 C43 34.9(2)
O1B Ti2 C13 93.8(2)
O1A Ti2 C13 97.1(2)
O2B Ti2 C13 110.8(2)
C53 Ti2 C13 34.5(2)
C43 Ti2 C13 57.7(2)
O1B Ti2 C23 118.7(2)
O1A Ti2 C23 81.9(2)
O2B Ti2 C23 137.3(2)
C53 Ti2 C23 57.0(2)
C43 Ti2 C23 57.2(2)
C13 Ti2 C23 34.2(2)
O1B Ti2 C33 150.7(2)
O1A Ti2 C33 103.1(2)
O2B Ti2 C33 117.6(2)
C53 Ti2 C33 57.1(2)
C43 Ti2 C33 34.3(2)
C13 Ti2 C33 57.1(2)
C23 Ti2 C33 34.3(2)
O1B Ti2 Cl1 118.07(15)
O1A Ti2 Cl1 88.78(14)
O2B Ti2 Cl1 83.50(14)
C53 Ti2 Cl1 130.47(19)
C43 Ti2 Cl1 97.21(19)
C13 Ti2 Cl1 148.01(19)
C23 Ti2 Cl1 117.22(17)
C33 Ti2 Cl1 90.93(18)
O1B Ti2 Ti1 36.77(13)
O1A Ti2 Ti1 38.27(13)
O2B Ti2 Ti1 105.53(14)
C53 Ti2 Ti1 123.88(19)
C43 Ti2 Ti1 155.81(18)
C13 Ti2 Ti1 98.13(18)
C23 Ti2 Ti1 103.85(18)
C33 Ti2 Ti1 135.30(16)
Cl1 Ti2 Ti1 105.55(6)
C1A O1A Ti2 121.7(4)
C1A O1A Ti1 130.5(4)
Ti2 O1A Ti1 105.0(2)
O1A C1A C2A 114.3(5)
O1A C1A H1A1 108.7
C2A C1A H1A1 108.7
O1A C1A H1A2 108.7
C2A C1A H1A2 108.7
H1A1 C1A H1A2 107.6
O2A C2A C1A 109.7(5)
O2A C2A H2A1 109.7
C1A C2A H2A1 109.7
O2A C2A H2A2 109.7
C1A C2A H2A2 109.7
H2A1 C2A H2A2 108.2
C3A O2A C2A 111.0(5)
O2A C3A H3A1 109.5
O2A C3A H3A2 109.5
H3A1 C3A H3A2 109.5
O2A C3A H3A3 109.5
H3A1 C3A H3A3 109.5
H3A2 C3A H3A3 109.5
C1B O1B Ti2 118.6(4)
C1B O1B Ti1 133.2(4)
Ti2 O1B Ti1 108.1(2)
O1B C1B C2B 107.8(5)
O1B C1B H1B1 110.2
C2B C1B H1B1 110.2
O1B C1B H1B2 110.2
C2B C1B H1B2 110.2
H1B1 C1B H1B2 108.5
O2B C2B C1B 106.8(5)
O2B C2B H2B1 110.4
C1B C2B H2B1 110.4
O2B C2B H2B2 110.4
C1B C2B H2B2 110.4
H2B1 C2B H2B2 108.6
C2B O2B C3B 113.0(5)
C2B O2B Ti2 116.5(4)
C3B O2B Ti2 130.5(4)
O2B C3B H3B1 109.5
O2B C3B H3B2 109.5
H3B1 C3B H3B2 109.5
O2B C3B H3B3 109.5
H3B1 C3B H3B3 109.5
H3B2 C3B H3B3 109.5
C21 C11 C51 107.6(6)
C21 C11 Ti1 71.8(4)
C51 C11 Ti1 72.9(4)
C21 C11 H11 126.2
C51 C11 H11 126.2
Ti1 C11 H11 120.9
C11 C21 C31 108.7(7)
C11 C21 Ti1 74.5(4)
C31 C21 Ti1 73.1(4)
C11 C21 H21 125.6
C31 C21 H21 125.6
Ti1 C21 H21 118.6
C21 C31 C41 108.1(6)
C21 C31 Ti1 72.9(4)
C41 C31 Ti1 74.1(4)
C21 C31 H31 126.0
C41 C31 H31 126.0
Ti1 C31 H31 118.9
C31 C41 C51 107.0(7)
C31 C41 Ti1 71.8(4)
C51 C41 Ti1 72.8(4)
C31 C41 H41 126.5
C51 C41 H41 126.5
Ti1 C41 H41 120.7
C11 C51 C41 108.6(7)
C11 C51 Ti1 73.5(4)
C41 C51 Ti1 73.3(4)
C11 C51 H51 125.7
C41 C51 H51 125.7
Ti1 C51 H51 119.4
C22 C12 C52 108.9(7)
C22 C12 Ti1 73.1(4)
C52 C12 Ti1 72.3(4)
C22 C12 H12 125.5
C52 C12 H12 125.5
Ti1 C12 H12 120.8
C12 C22 C32 108.6(7)
C12 C22 Ti1 73.6(4)
C32 C22 Ti1 72.1(4)
C12 C22 H22 125.7
C32 C22 H22 125.7
Ti1 C22 H22 120.3
C42 C32 C22 106.8(6)
C42 C32 Ti1 72.8(4)
C22 C32 Ti1 73.6(4)
C42 C32 H32 126.6
C22 C32 H32 126.6
Ti1 C32 H32 119.0
C52 C42 C32 109.0(6)
C52 C42 Ti1 73.4(4)
C32 C42 Ti1 72.8(4)
C52 C42 H42 125.5
C32 C42 H42 125.5
Ti1 C42 H42 120.0
C42 C52 C12 106.7(6)
C42 C52 Ti1 72.5(4)
C12 C52 Ti1 73.5(4)
C42 C52 H52 126.6
C12 C52 H52 126.6
Ti1 C52 H52 119.3
C53 C13 C23 107.9(7)
C53 C13 Ti2 71.8(4)
C23 C13 Ti2 74.1(4)
C53 C13 H13 126.0
C23 C13 H13 126.0
Ti2 C13 H13 119.9
C13 C23 C33 108.0(6)
C13 C23 Ti2 71.7(4)
C33 C23 Ti2 73.0(4)
C13 C23 H23 126.0
C33 C23 H23 126.0
Ti2 C23 H23 121.1
C43 C33 C23 107.9(7)
C43 C33 Ti2 71.3(4)
C23 C33 Ti2 72.7(4)
C43 C33 H33 126.0
C23 C33 H33 126.0
Ti2 C33 H33 121.7
C33 C43 C53 107.5(6)
C33 C43 Ti2 74.4(4)
C53 C43 Ti2 71.9(4)
C33 C43 H43 126.2
C53 C43 H43 126.2
Ti2 C43 H43 119.3
C13 C53 C43 108.6(7)
C13 C53 Ti2 73.6(4)
C43 C53 Ti2 73.2(4)
C13 C53 H53 125.7
C43 C53 H53 125.7
Ti2 C53 H53 119.3

loop_
_geom_bond_atom_site_label_1
_geom_bond_atom_site_label_2
_geom_bond_distance
Ti1 O1B 2.070(5)
Ti1 O1A 2.107(5)
Ti1 C21 2.378(6)
Ti1 C31 2.380(7)
Ti1 C42 2.391(7)
Ti1 C32 2.391(6)
Ti1 C52 2.402(7)
Ti1 C51 2.404(7)
Ti1 C41 2.410(7)
Ti1 C22 2.411(7)
Ti1 C11 2.412(7)
Ti1 C12 2.418(7)
Ti2 O1B 1.988(5)
Ti2 O1A 2.034(5)
Ti2 O2B 2.220(5)
Ti2 C53 2.353(7)
Ti2 C43 2.370(7)
Ti2 C13 2.377(7)
Ti2 C23 2.407(7)
Ti2 C33 2.411(6)
Ti2 Cl1 2.417(2)
O1A C1A 1.414(7)
C1A C2A 1.512(9)
C1A H1A1 0.9900
C1A H1A2 0.9900
C2A O2A 1.428(7)
C2A H2A1 0.9900
C2A H2A2 0.9900
O2A C3A 1.427(7)
C3A H3A1 0.9800
C3A H3A2 0.9800
C3A H3A3 0.9800
O1B C1B 1.426(8)
C1B C2B 1.514(9)
C1B H1B1 0.9900
C1B H1B2 0.9900
C2B O2B 1.439(8)
C2B H2B1 0.9900
C2B H2B2 0.9900
O2B C3B 1.440(8)
C3B H3B1 0.9800
C3B H3B2 0.9800
C3B H3B3 0.9800
C11 C21 1.388(10)
C11 C51 1.395(10)
C11 H11 0.9500
C21 C31 1.392(10)
C21 H21 0.9500
C31 C41 1.404(10)
C31 H31 0.9500
C41 C51 1.404(10)
C41 H41 0.9500
C51 H51 0.9500
C12 C22 1.383(9)
C12 C52 1.418(9)
C12 H12 0.9500
C22 C32 1.415(9)
C22 H22 0.9500
C32 C42 1.414(9)
C32 H32 0.9500
C42 C52 1.405(9)
C42 H42 0.9500
C52 H52 0.9500
C13 C53 1.404(9)
C13 C23 1.407(10)
C13 H13 0.9500
C23 C33 1.420(9)
C23 H23 0.9500
C33 C43 1.409(10)
C33 H33 0.9500
C43 C53 1.416(10)
C43 H43 0.9500
C53 H53 0.9500

loop_
_geom_torsion_atom_site_label_1
_geom_torsion_atom_site_label_2
_geom_torsion_atom_site_label_3
_geom_torsion_atom_site_label_4
_geom_torsion
Ti2 O1A C1A C2A 142.4(5)
Ti1 O1A C1A C2A -59.6(7)
O1A C1A C2A O2A -66.1(8)
C1A C2A O2A C3A -176.0(6)
Ti2 O1B C1B C2B 48.6(7)
Ti1 O1B C1B C2B -133.9(5)
O1B C1B C2B O2B -36.2(8)
C1B C2B O2B C3B -166.5(6)
C1B C2B O2B Ti2 14.2(7)
C51 C11 C21 C31 1.1(8)
Ti1 C11 C21 C31 65.6(5)
C51 C11 C21 Ti1 -64.6(5)
C11 C21 C31 C41 -0.2(8)
Ti1 C21 C31 C41 66.3(5)
C11 C21 C31 Ti1 -66.6(5)
C21 C31 C41 C51 -0.7(8)
Ti1 C31 C41 C51 64.8(5)
C21 C31 C41 Ti1 -65.5(5)
C21 C11 C51 C41 -1.5(8)
Ti1 C11 C51 C41 -65.4(5)
C21 C11 C51 Ti1 63.9(5)
C31 C41 C51 C11 1.4(8)
Ti1 C41 C51 C11 65.5(5)
C31 C41 C51 Ti1 -64.1(5)
C52 C12 C22 C32 -0.2(8)
Ti1 C12 C22 C32 -64.1(5)
C52 C12 C22 Ti1 63.9(5)
C12 C22 C32 C42 -0.7(7)
Ti1 C22 C32 C42 -65.7(4)
C12 C22 C32 Ti1 65.1(5)
C22 C32 C42 C52 1.3(8)
Ti1 C32 C42 C52 -65.0(5)
C22 C32 C42 Ti1 66.3(4)
C32 C42 C52 C12 -1.4(8)
Ti1 C42 C52 C12 -66.1(5)
C32 C42 C52 Ti1 64.7(5)
C22 C12 C52 C42 1.0(8)
Ti1 C12 C52 C42 65.4(5)
C22 C12 C52 Ti1 -64.4(5)
C53 C13 C23 C33 0.1(8)
Ti2 C13 C23 C33 64.4(5)
C53 C13 C23 Ti2 -64.3(5)
C13 C23 C33 C43 -0.6(8)
Ti2 C23 C33 C43 63.0(5)
C13 C23 C33 Ti2 -63.6(5)
C23 C33 C43 C53 0.9(8)
Ti2 C33 C43 C53 64.8(5)
C23 C33 C43 Ti2 -63.9(5)
C23 C13 C53 C43 0.4(8)
Ti2 C13 C53 C43 -65.4(5)
C23 C13 C53 Ti2 65.8(5)
C33 C43 C53 C13 -0.8(8)
Ti2 C43 C53 C13 65.7(5)
C33 C43 C53 Ti2 -66.5(5)
